data_1553447
loop_
_publ_author_name
'Gong, Xinxing'
'Xia, Hongguang'
'Wu, Jie'

_publ_section_title
;
 A palladium-catalyzed tandem reaction of 2-alkynylbenzenesulfonamides
 with 2-(2-bromoarylidene)cyclobutanones
;
_journal_issue 6
_journal_name_full 'Organic Chemistry Frontiers'
_journal_page_first 697
_journal_paper_doi 10.1039/C6QO00091F
_journal_volume 3
_journal_year 2016
_chemical_formula_sum 'C26 H21 N O3 S'
_chemical_formula_weight 427.50
_space_group_crystal_system monoclinic
_space_group_IT_number 15
_space_group_name_Hall '-C 2yc'
_space_group_name_H-M_alt 'C 1 2/c 1'
_atom_sites_solution_hydrogens geom
_audit_creation_method SHELXL-2013
_audit_update_record
;
2016-02-12 deposited with the CCDC.
2016-03-28 downloaded from the CCDC.
;
_cell_angle_alpha 90
_cell_angle_beta 113.492(12)
_cell_angle_gamma 90
_cell_formula_units_Z 8
_cell_length_a 21.51(2)
_cell_length_b 10.730(10)
_cell_length_c 19.700(19)
_cell_measurement_reflns_used 723
_cell_measurement_temperature 293(2)
_cell_measurement_theta_max 25.507
_cell_measurement_theta_min 2.374
_cell_volume 4170(7)
_computing_cell_refinement 'Bruker XSCANS'
_computing_data_collection 'Bruker XSCANS'
_computing_data_reduction 'Bruker SHELXTL'
_computing_molecular_graphics 'Bruker SHELXTL'
_computing_publication_material 'Bruker SHELXTL'
_computing_structure_refinement 'SHELXL-2013 (Sheldrick, 2013)'
_computing_structure_solution 'Bruker SHELXTL'
_diffrn_ambient_temperature 293(2)
_diffrn_measured_fraction_theta_full 0.972
_diffrn_measured_fraction_theta_max 0.997
_diffrn_measurement_device_type 'Bruker P4'
_diffrn_measurement_method '\w scans'
_diffrn_radiation_type MoK\a
_diffrn_radiation_wavelength 0.71073
_diffrn_reflns_av_R_equivalents 0.1211
_diffrn_reflns_av_unetI/netI 0.1191
_diffrn_reflns_Laue_measured_fraction_full 0.972
_diffrn_reflns_Laue_measured_fraction_max 0.997
_diffrn_reflns_limit_h_max 25
_diffrn_reflns_limit_h_min -24
_diffrn_reflns_limit_k_max 12
_diffrn_reflns_limit_k_min -8
_diffrn_reflns_limit_l_max 23
_diffrn_reflns_limit_l_min -23
_diffrn_reflns_number 8499
_diffrn_reflns_point_group_measured_fraction_full 0.972
_diffrn_reflns_point_group_measured_fraction_max 0.997
_diffrn_reflns_theta_full 25.242
_diffrn_reflns_theta_max 25.008
_diffrn_reflns_theta_min 2.065
_exptl_absorpt_coefficient_mu 0.184
_exptl_absorpt_correction_T_max 1.000
_exptl_absorpt_correction_T_min 0.542
_exptl_absorpt_correction_type multi-scan
_exptl_absorpt_process_details sadabs
_exptl_crystal_colour colourless
_exptl_crystal_density_diffrn 1.362
_exptl_crystal_description block
_exptl_crystal_F_000 1792
_exptl_crystal_size_max 0.220
_exptl_crystal_size_mid 0.180
_exptl_crystal_size_min 0.160
_refine_diff_density_max 0.717
_refine_diff_density_min -0.385
_refine_diff_density_rms 0.117
_refine_ls_extinction_method none
_refine_ls_goodness_of_fit_ref 1.056
_refine_ls_hydrogen_treatment constr
_refine_ls_matrix_type full
_refine_ls_number_parameters 281
_refine_ls_number_reflns 3670
_refine_ls_number_restraints 0
_refine_ls_restrained_S_all 1.056
_refine_ls_R_factor_all 0.1656
_refine_ls_R_factor_gt 0.1158
_refine_ls_shift/su_max 0.002
_refine_ls_shift/su_mean 0.000
_refine_ls_structure_factor_coef Fsqd
_refine_ls_weighting_details
; 
 w=1/[\s^2^(Fo^2^)+(0.1383P)^2^+24.6828P] 
 where P=(Fo^2^+2Fc^2^)/3 
;
_refine_ls_weighting_scheme calc
_refine_ls_wR_factor_gt 0.3092
_refine_ls_wR_factor_ref 0.3265
_reflns_Friedel_coverage 0.000
_reflns_number_gt 2049
_reflns_number_total 3670
_reflns_threshold_expression 'I > 2\s(I)'
_cod_data_source_file c6qo00091f2.cif
_cod_data_source_block a50915b
_cod_original_cell_volume 4169(7)
_cod_original_sg_symbol_H-M 'C 2/c'
_cod_database_code 1553447
_shelx_space_group_comment
; 
The symmetry employed for this shelxl refinement is uniquely defined 
by the following loop, which should always be used as a source of 
symmetry information in preference to the above space-group names. 
They are only intended as comments. 
;
_shelx_estimated_absorpt_t_min 0.961
_shelx_estimated_absorpt_t_max 0.971
_shelxl_version_number 2013-2

loop_
_space_group_symop_operation_xyz
'x, y, z'
'-x, y, -z+1/2'
'x+1/2, y+1/2, z'
'-x+1/2, y+1/2, -z+1/2'
'-x, -y, -z'
'x, -y, z-1/2'
'-x+1/2, -y+1/2, -z'
'x+1/2, -y+1/2, z-1/2'

loop_
_atom_site_label
_atom_site_type_symbol
_atom_site_fract_x
_atom_site_fract_y
_atom_site_fract_z
_atom_site_U_iso_or_equiv
_atom_site_adp_type
_atom_site_occupancy
_atom_site_site_symmetry_order
_atom_site_calc_flag
_atom_site_refinement_flags_posn
_atom_site_refinement_flags_adp
S1 S 0.03113(10) 0.23194(19) 0.65053(11) 0.0529(6) Uani 1 1 d . .
N1 N -0.0189(3) 0.3536(6) 0.6455(4) 0.0535(17) Uani 1 1 d . .
O1 O 0.0988(3) 0.2637(5) 0.7001(3) 0.0594(14) Uani 1 1 d . .
O2 O -0.0018(3) 0.1287(6) 0.6658(4) 0.0778(19) Uani 1 1 d . .
O3 O -0.0425(4) 0.5524(7) 0.6587(5) 0.106(3) Uani 1 1 d . .
C1 C 0.0283(3) 0.2116(6) 0.5603(4) 0.0427(17) Uani 1 1 d . .
C2 C -0.0303(4) 0.1542(7) 0.5098(5) 0.057(2) Uani 1 1 d . .
H2 H -0.0643 0.1294 0.5248 0.068 Uiso 1 1 calc R U
C3 C -0.0379(4) 0.1343(7) 0.4373(5) 0.059(2) Uani 1 1 d . .
H3 H -0.0768 0.0963 0.4036 0.071 Uiso 1 1 calc R U
C4 C 0.0115(4) 0.1705(8) 0.4166(4) 0.057(2) Uani 1 1 d . .
H4 H 0.0066 0.1571 0.3681 0.068 Uiso 1 1 calc R U
C5 C 0.0695(4) 0.2272(7) 0.4658(4) 0.0506(19) Uani 1 1 d . .
H5 H 0.1027 0.2512 0.4494 0.061 Uiso 1 1 calc R U
C6 C 0.0800(3) 0.2498(6) 0.5391(4) 0.0405(16) Uani 1 1 d . .
C7 C 0.1454(3) 0.3107(6) 0.5869(4) 0.0372(15) Uani 1 1 d . .
C8 C 0.2055(3) 0.2473(7) 0.6058(4) 0.0407(16) Uani 1 1 d . .
C9 C 0.2682(3) 0.3089(7) 0.6431(4) 0.0398(16) Uani 1 1 d . .
C10 C 0.3322(4) 0.2468(7) 0.6651(4) 0.0512(19) Uani 1 1 d . .
H10 H 0.3332 0.1618 0.6563 0.061 Uiso 1 1 calc R U
C11 C 0.3913(4) 0.3098(8) 0.6988(4) 0.056(2) Uani 1 1 d . .
H11 H 0.4322 0.2668 0.7139 0.067 Uiso 1 1 calc R U
C12 C 0.3919(4) 0.4387(9) 0.7112(5) 0.062(2) Uani 1 1 d . .
H12 H 0.4329 0.4812 0.7323 0.075 Uiso 1 1 calc R U
C13 C 0.3324(4) 0.5011(8) 0.6921(4) 0.059(2) Uani 1 1 d . .
H13 H 0.3333 0.5860 0.7019 0.071 Uiso 1 1 calc R U
C14 C 0.2695(3) 0.4405(7) 0.6580(4) 0.0393(16) Uani 1 1 d . .
C15 C 0.2062(4) 0.5001(7) 0.6382(4) 0.0504(19) Uani 1 1 d . .
H15 H 0.2055 0.5848 0.6479 0.060 Uiso 1 1 calc R U
C16 C 0.1462(4) 0.4390(6) 0.6055(4) 0.0436(17) Uani 1 1 d . .
C17 C 0.0810(4) 0.5079(7) 0.5934(4) 0.052(2) Uani 1 1 d . .
H17A H 0.0432 0.4636 0.5568 0.063 Uiso 1 1 calc R U
H17B H 0.0828 0.5903 0.5740 0.063 Uiso 1 1 calc R U
C18 C 0.0689(4) 0.5209(8) 0.6659(5) 0.062(2) Uani 1 1 d . .
H18A H 0.1027 0.4722 0.7045 0.075 Uiso 1 1 calc R U
H18B H 0.0750 0.6075 0.6814 0.075 Uiso 1 1 calc R U
C19 C 0.0000(4) 0.4793(8) 0.6579(4) 0.058(2) Uani 1 1 d . .
C20 C 0.2089(3) 0.1101(6) 0.5935(4) 0.0400(16) Uani 1 1 d . .
C21 C 0.2134(4) 0.0269(7) 0.6485(4) 0.056(2) Uani 1 1 d . .
H21 H 0.2115 0.0565 0.6920 0.067 Uiso 1 1 calc R U
C22 C 0.2205(4) -0.0990(8) 0.6406(5) 0.064(2) Uani 1 1 d . .
H22 H 0.2230 -0.1534 0.6783 0.077 Uiso 1 1 calc R U
C23 C 0.2240(5) -0.1439(8) 0.5775(6) 0.068(2) Uani 1 1 d . .
H23 H 0.2294 -0.2289 0.5723 0.082 Uiso 1 1 calc R U
C24 C 0.2196(5) -0.0637(8) 0.5217(5) 0.074(3) Uani 1 1 d . .
H24 H 0.2213 -0.0949 0.4784 0.089 Uiso 1 1 calc R U
C25 C 0.2127(4) 0.0633(7) 0.5291(4) 0.057(2) Uani 1 1 d . .
H25 H 0.2107 0.1172 0.4914 0.068 Uiso 1 1 calc R U
C26 C -0.0932(4) 0.3270(10) 0.6228(6) 0.083(3) Uani 1 1 d . .
H26A H -0.1183 0.4036 0.6100 0.125 Uiso 1 1 calc R U
H26B H -0.1001 0.2881 0.6631 0.125 Uiso 1 1 calc R U
H26C H -0.1086 0.2721 0.5808 0.125 Uiso 1 1 calc R U

loop_
_atom_site_aniso_label
_atom_site_aniso_U_11
_atom_site_aniso_U_22
_atom_site_aniso_U_33
_atom_site_aniso_U_23
_atom_site_aniso_U_13
_atom_site_aniso_U_12
S1 0.0595(13) 0.0473(12) 0.0552(12) 0.0117(9) 0.0262(10) 0.0100(10)
N1 0.043(4) 0.063(5) 0.058(4) 0.006(3) 0.024(3) 0.018(3)
O1 0.056(3) 0.062(4) 0.054(3) 0.001(3) 0.016(3) 0.010(3)
O2 0.088(5) 0.067(4) 0.093(5) 0.024(3) 0.051(4) -0.001(3)
O3 0.096(5) 0.083(5) 0.157(7) 0.015(5) 0.070(5) 0.041(4)
C1 0.043(4) 0.029(4) 0.051(4) -0.002(3) 0.014(3) 0.002(3)
C2 0.049(5) 0.044(5) 0.075(6) 0.005(4) 0.023(4) 0.001(4)
C3 0.050(5) 0.047(5) 0.065(6) -0.014(4) 0.007(4) -0.004(4)
C4 0.057(5) 0.060(5) 0.044(4) -0.015(4) 0.010(4) -0.004(4)
C5 0.043(4) 0.058(5) 0.047(4) -0.007(4) 0.015(3) -0.004(4)
C6 0.036(4) 0.032(4) 0.045(4) 0.003(3) 0.008(3) 0.005(3)
C7 0.038(4) 0.035(4) 0.039(4) -0.002(3) 0.016(3) -0.006(3)
C8 0.044(4) 0.037(4) 0.039(4) 0.000(3) 0.015(3) -0.004(3)
C9 0.038(4) 0.050(4) 0.034(3) -0.005(3) 0.016(3) -0.013(3)
C10 0.056(5) 0.047(5) 0.051(4) 0.008(4) 0.022(4) 0.010(4)
C11 0.043(4) 0.063(5) 0.059(5) -0.003(4) 0.017(4) -0.009(4)
C12 0.039(5) 0.081(6) 0.066(5) -0.005(5) 0.020(4) -0.010(4)
C13 0.068(6) 0.052(5) 0.063(5) -0.018(4) 0.032(4) -0.026(4)
C14 0.034(4) 0.046(4) 0.036(4) -0.001(3) 0.012(3) -0.001(3)
C15 0.063(5) 0.029(4) 0.060(5) -0.001(3) 0.025(4) -0.004(4)
C16 0.052(4) 0.034(4) 0.045(4) 0.001(3) 0.019(3) -0.003(3)
C17 0.056(5) 0.035(4) 0.054(5) 0.002(3) 0.009(4) 0.009(3)
C18 0.070(6) 0.047(5) 0.066(5) -0.011(4) 0.023(4) 0.015(4)
C19 0.050(5) 0.069(6) 0.053(5) 0.008(4) 0.019(4) 0.029(4)
C20 0.036(4) 0.036(4) 0.044(4) -0.002(3) 0.011(3) 0.001(3)
C21 0.077(6) 0.044(5) 0.052(5) -0.002(4) 0.033(4) -0.003(4)
C22 0.069(6) 0.050(5) 0.068(6) 0.016(4) 0.022(5) 0.011(4)
C23 0.083(6) 0.036(5) 0.091(7) -0.003(5) 0.040(5) 0.008(4)
C24 0.103(7) 0.054(5) 0.074(6) -0.022(5) 0.044(6) 0.008(5)
C25 0.076(6) 0.043(5) 0.055(5) -0.001(4) 0.030(4) 0.001(4)
C26 0.050(5) 0.102(8) 0.106(8) 0.002(6) 0.041(5) 0.012(5)

loop_
_atom_type_symbol
_atom_type_description
_atom_type_scat_dispersion_real
_atom_type_scat_dispersion_imag
_atom_type_scat_source
C C 0.0033 0.0016 'International Tables Vol C Tables 4.2.6.8 and 6.1.1.4'
H H 0.0000 0.0000 'International Tables Vol C Tables 4.2.6.8 and 6.1.1.4'
N N 0.0061 0.0033 'International Tables Vol C Tables 4.2.6.8 and 6.1.1.4'
O O 0.0106 0.0060 'International Tables Vol C Tables 4.2.6.8 and 6.1.1.4'
S S 0.1246 0.1234 'International Tables Vol C Tables 4.2.6.8 and 6.1.1.4'

loop_
_geom_angle_atom_site_label_1
_geom_angle_atom_site_label_2
_geom_angle_atom_site_label_3
_geom_angle
O2 S1 O1 120.1(4)
O2 S1 N1 105.1(4)
O1 S1 N1 108.0(4)
O2 S1 C1 107.4(4)
O1 S1 C1 109.5(3)
N1 S1 C1 105.9(3)
C19 N1 C26 115.7(7)
C19 N1 S1 127.4(5)
C26 N1 S1 116.8(6)
C6 C1 C2 121.0(7)
C6 C1 S1 123.5(5)
C2 C1 S1 115.5(6)
C3 C2 C1 120.2(8)
C4 C3 C2 119.1(7)
C3 C4 C5 121.3(8)
C4 C5 C6 122.3(7)
C5 C6 C1 116.1(6)
C5 C6 C7 116.9(6)
C1 C6 C7 127.0(6)
C8 C7 C16 119.7(6)
C8 C7 C6 120.1(6)
C16 C7 C6 119.8(6)
C7 C8 C9 120.5(7)
C7 C8 C20 122.9(6)
C9 C8 C20 116.4(6)
C8 C9 C10 122.8(7)
C8 C9 C14 120.0(6)
C10 C9 C14 117.2(6)
C11 C10 C9 121.1(7)
C10 C11 C12 121.2(8)
C13 C12 C11 119.7(8)
C12 C13 C14 121.7(8)
C13 C14 C15 124.1(7)
C13 C14 C9 119.1(7)
C15 C14 C9 116.8(6)
C16 C15 C14 122.8(7)
C15 C16 C7 120.0(7)
C15 C16 C17 118.9(6)
C7 C16 C17 121.0(6)
C16 C17 C18 112.5(6)
C19 C18 C17 113.5(7)
O3 C19 N1 117.3(8)
O3 C19 C18 121.9(9)
N1 C19 C18 120.7(7)
C21 C20 C25 118.0(7)
C21 C20 C8 120.2(6)
C25 C20 C8 121.6(6)
C22 C21 C20 121.6(7)
C23 C22 C21 120.0(8)
C22 C23 C24 119.9(8)
C23 C24 C25 120.7(8)
C24 C25 C20 119.8(8)

loop_
_geom_bond_atom_site_label_1
_geom_bond_atom_site_label_2
_geom_bond_distance
S1 O2 1.411(6)
S1 O1 1.434(6)
S1 N1 1.669(6)
S1 C1 1.767(7)
N1 C19 1.401(11)
N1 C26 1.506(11)
O3 C19 1.208(9)
C1 C6 1.397(10)
C1 C2 1.399(10)
C2 C3 1.387(12)
C3 C4 1.339(11)
C4 C5 1.379(10)
C5 C6 1.390(10)
C6 C7 1.496(9)
C7 C8 1.375(10)
C7 C16 1.423(10)
C8 C9 1.417(9)
C8 C20 1.498(10)
C9 C10 1.431(10)
C9 C14 1.440(10)
C10 C11 1.358(11)
C11 C12 1.404(12)
C12 C13 1.358(12)
C13 C14 1.408(10)
C14 C15 1.412(10)
C15 C16 1.358(10)
C16 C17 1.517(10)
C17 C18 1.557(11)
C18 C19 1.495(12)
C20 C21 1.377(10)
C20 C25 1.397(10)
C21 C22 1.375(11)
C22 C23 1.365(12)
C23 C24 1.368(13)
C24 C25 1.385(11)

loop_
_geom_torsion_atom_site_label_1
_geom_torsion_atom_site_label_2
_geom_torsion_atom_site_label_3
_geom_torsion_atom_site_label_4
_geom_torsion
O2 S1 N1 C19 155.0(7)
O1 S1 N1 C19 25.7(8)
C1 S1 N1 C19 -91.5(7)
O2 S1 N1 C26 -27.0(7)
O1 S1 N1 C26 -156.3(6)
C1 S1 N1 C26 86.5(6)
O2 S1 C1 C6 -145.7(6)
O1 S1 C1 C6 -13.8(7)
N1 S1 C1 C6 102.4(6)
O2 S1 C1 C2 34.7(6)
O1 S1 C1 C2 166.6(5)
N1 S1 C1 C2 -77.2(6)
C6 C1 C2 C3 0.0(11)
S1 C1 C2 C3 179.7(6)
C1 C2 C3 C4 0.1(12)
C2 C3 C4 C5 -0.2(13)
C3 C4 C5 C6 0.1(13)
C4 C5 C6 C1 0.0(11)
C4 C5 C6 C7 179.3(7)
C2 C1 C6 C5 -0.1(10)
S1 C1 C6 C5 -179.7(5)
C2 C1 C6 C7 -179.3(7)
S1 C1 C6 C7 1.1(10)
C5 C6 C7 C8 -68.3(9)
C1 C6 C7 C8 110.9(8)
C5 C6 C7 C16 104.3(8)
C1 C6 C7 C16 -76.4(9)
C16 C7 C8 C9 -0.7(10)
C6 C7 C8 C9 172.0(6)
C16 C7 C8 C20 175.1(6)
C6 C7 C8 C20 -12.2(10)
C7 C8 C9 C10 178.9(6)
C20 C8 C9 C10 2.9(10)
C7 C8 C9 C14 -3.2(9)
C20 C8 C9 C14 -179.2(6)
C8 C9 C10 C11 178.0(7)
C14 C9 C10 C11 0.1(10)
C9 C10 C11 C12 -1.9(12)
C10 C11 C12 C13 2.8(12)
C11 C12 C13 C14 -2.0(12)
C12 C13 C14 C15 178.8(7)
C12 C13 C14 C9 0.2(11)
C8 C9 C14 C13 -177.2(6)
C10 C9 C14 C13 0.8(9)
C8 C9 C14 C15 4.0(9)
C10 C9 C14 C15 -178.0(6)
C13 C14 C15 C16 -179.8(7)
C9 C14 C15 C16 -1.1(10)
C14 C15 C16 C7 -2.7(11)
C14 C15 C16 C17 173.8(6)
C8 C7 C16 C15 3.6(10)
C6 C7 C16 C15 -169.1(7)
C8 C7 C16 C17 -172.9(6)
C6 C7 C16 C17 14.5(10)
C15 C16 C17 C18 -76.6(9)
C7 C16 C17 C18 99.9(8)
C16 C17 C18 C19 -129.0(7)
C26 N1 C19 O3 9.1(11)
S1 N1 C19 O3 -172.9(7)
C26 N1 C19 C18 -167.8(7)
S1 N1 C19 C18 10.3(11)
C17 C18 C19 O3 -109.8(9)
C17 C18 C19 N1 67.0(10)
C7 C8 C20 C21 -92.0(9)
C9 C8 C20 C21 84.0(8)
C7 C8 C20 C25 92.8(9)
C9 C8 C20 C25 -91.2(8)
C25 C20 C21 C22 -0.8(12)
C8 C20 C21 C22 -176.2(8)
C20 C21 C22 C23 0.7(14)
C21 C22 C23 C24 -0.8(14)
C22 C23 C24 C25 1.1(15)
C23 C24 C25 C20 -1.3(14)
C21 C20 C25 C24 1.1(12)
C8 C20 C25 C24 176.4(8)
